data_2108851
loop_
_publ_author_name
'Bujak, Maciej'
'Podsiad\/lo, Marcin'
'Katrusiak, Andrzej'

_publ_section_title
;
 Properties and interactions -- melting point of tribromobenzene isomers
;
_journal_coeditor_code LO5092
_journal_issue 4
_journal_name_full 'Acta Crystallographica Section B'
_journal_page_first
;
;
_journal_paper_doi 10.1107/S2052520621006399
_journal_volume 77
_journal_year 2021
_chemical_formula_moiety 'C6 H3 Br3'
_chemical_formula_sum 'C6 H3 Br3'
_chemical_formula_weight 314.78
_space_group_crystal_system orthorhombic
_space_group_IT_number 43
_space_group_name_Hall 'F 2 -2d'
_space_group_name_H-M_alt 'F d d 2'
_atom_sites_solution_hydrogens difmap
_atom_sites_solution_primary direct
_atom_sites_solution_secondary difmap
_audit_creation_method SHELXL-2014/7
_cell_angle_alpha 90
_cell_angle_beta 90
_cell_angle_gamma 90
_cell_formula_units_Z 48
_cell_length_a 29.383(2)
_cell_length_b 79.163(4)
_cell_length_c 3.9713(3)
_cell_measurement_reflns_used 4227
_cell_measurement_temperature 200.0(1)
_cell_measurement_theta_max 24.17
_cell_measurement_theta_min 3.77
_cell_volume 9237.4(10)
_computing_cell_refinement 'CrysAlisPro 1.171.39.46 (Rigaku Oxford Diffraction, 2018)'
_computing_data_collection 'CrysAlisPro 1.171.39.46 (Rigaku Oxford Diffraction, 2018)'
_computing_data_reduction 'CrysAlisPro 1.171.39.46 (Rigaku Oxford Diffraction, 2018)'
_computing_molecular_graphics 'Mercury (Macrae at al., 2020)'
_computing_publication_material 'SHELXL-2014/7 (Sheldrick, 2014)'
_computing_structure_refinement 'SHELXL-2014/7 (Sheldrick, 2014)'
_computing_structure_solution 'SHELXS-97 (Sheldrick, 2008)'
_diffrn_ambient_temperature 200.0(1)
_diffrn_detector_area_resol_mean 16.1544
_diffrn_measured_fraction_theta_full 0.998
_diffrn_measured_fraction_theta_max 0.998
_diffrn_measurement_device_type 'Xcalibur, Eos'
_diffrn_measurement_method '\w scans'
_diffrn_radiation_type MoK\a
_diffrn_radiation_wavelength 0.71073
_diffrn_reflns_av_R_equivalents 0.1155
_diffrn_reflns_av_unetI/netI 0.1243
_diffrn_reflns_Laue_measured_fraction_full 0.998
_diffrn_reflns_Laue_measured_fraction_max 0.998
_diffrn_reflns_limit_h_max 36
_diffrn_reflns_limit_h_min -36
_diffrn_reflns_limit_k_max 97
_diffrn_reflns_limit_k_min -83
_diffrn_reflns_limit_l_max 4
_diffrn_reflns_limit_l_min -4
_diffrn_reflns_number 19496
_diffrn_reflns_point_group_measured_fraction_full 0.999
_diffrn_reflns_point_group_measured_fraction_max 0.999
_diffrn_reflns_theta_full 25.242
_diffrn_reflns_theta_max 25.998
_diffrn_reflns_theta_min 2.773
_diffrn_source 'fine-focus sealed X-ray tube'
_exptl_absorpt_coefficient_mu 15.626
_exptl_absorpt_correction_T_max 0.388
_exptl_absorpt_correction_T_min 0.040
_exptl_absorpt_correction_type analytical
_exptl_absorpt_process_details
;
CrysAlisPro 1.171.39.46 (Rigaku Oxford Diffraction, 2018)
Analytical numeric absorption correction using a multifaceted crystal
model based on expressions derived by R.C. Clark & J.S. Reid.
(Clark, R. C. & Reid, J. S. (1995). Acta Cryst. A51, 887-897)
Empirical absorption correction using spherical harmonics,
implemented in SCALE3 ABSPACK scaling algorithm.
;
_exptl_crystal_colour yellow
_exptl_crystal_density_diffrn 2.716
_exptl_crystal_density_method 'not measured'
_exptl_crystal_description needle
_exptl_crystal_F_000 6912
_exptl_crystal_size_max 0.93
_exptl_crystal_size_mid 0.13
_exptl_crystal_size_min 0.07
_refine_diff_density_max 1.753
_refine_diff_density_min -0.896
_refine_diff_density_rms 0.217
_refine_ls_abs_structure_details
;
 Refined as an inversion twin.
;
_refine_ls_abs_structure_Flack 0.42(6)
_refine_ls_extinction_method none
_refine_ls_goodness_of_fit_ref 1.004
_refine_ls_hydrogen_treatment constr
_refine_ls_matrix_type full
_refine_ls_number_parameters 245
_refine_ls_number_reflns 4444
_refine_ls_number_restraints 85
_refine_ls_restrained_S_all 0.998
_refine_ls_R_factor_all 0.1080
_refine_ls_R_factor_gt 0.0621
_refine_ls_shift/su_max 0.000
_refine_ls_shift/su_mean 0.000
_refine_ls_structure_factor_coef Fsqd
_refine_ls_weighting_details 'w=1/[\s^2^(Fo^2^)+(0.0368P)^2^] where P=(Fo^2^+2Fc^2^)/3'
_refine_ls_weighting_scheme calc
_refine_ls_wR_factor_gt 0.1165
_refine_ls_wR_factor_ref 0.1373
_reflns_Friedel_coverage 0.735
_reflns_Friedel_fraction_full 1.000
_reflns_Friedel_fraction_max 1.000
_reflns_number_gt 2801
_reflns_number_total 4444
_reflns_threshold_expression 'I > 2\s(I)'
_cod_data_source_file lo5092sup1.cif
_cod_data_source_block 124TBB_200K
_cod_database_code 2108851
_shelx_shelxl_version_number 2014/7
_shelx_space_group_comment
;
The symmetry employed for this shelxl refinement is uniquely defined
by the following loop, which should always be used as a source of
symmetry information in preference to the above space-group names.
They are only intended as comments.
;
_shelx_estimated_absorpt_t_min 0.024
_shelx_estimated_absorpt_t_max 0.408

loop_
_space_group_symop_operation_xyz
'x, y, z'
'-x, -y, z'
'x+1/4, -y+1/4, z+1/4'
'-x+1/4, y+1/4, z+1/4'
'x, y+1/2, z+1/2'
'-x, -y+1/2, z+1/2'
'x+1/4, -y+3/4, z+3/4'
'-x+1/4, y+3/4, z+3/4'
'x+1/2, y, z+1/2'
'-x+1/2, -y, z+1/2'
'x+3/4, -y+1/4, z+3/4'
'-x+3/4, y+1/4, z+3/4'
'x+1/2, y+1/2, z'
'-x+1/2, -y+1/2, z'
'x+3/4, -y+3/4, z+1/4'
'-x+3/4, y+3/4, z+1/4'

loop_
_atom_site_label
_atom_site_type_symbol
_atom_site_fract_x
_atom_site_fract_y
_atom_site_fract_z
_atom_site_U_iso_or_equiv
_atom_site_adp_type
_atom_site_occupancy
_atom_site_site_symmetry_order
_atom_site_calc_flag
_atom_site_refinement_flags_posn
_atom_site_refinement_flags_adp
_atom_site_refinement_flags_occupancy
_atom_site_disorder_assembly
_atom_site_disorder_group
Br11 Br 0.07378(8) 0.00241(3) 0.8770(7) 0.0489(7) Uani 1 1 d . . . . .
C11 C 0.1255(7) 0.0158(2) 0.836(6) 0.037(5) Uani 1 1 d . U . . .
Br12 Br 0.17889(8) -0.01126(2) 1.0872(7) 0.0497(7) Uani 1 1 d . . . . .
C12 C 0.1677(7) 0.0108(2) 0.931(4) 0.026(4) Uani 1 1 d . U . . .
C13 C 0.2053(7) 0.0215(2) 0.896(6) 0.042(5) Uani 1 1 d . U . . .
H13 H 0.2341 0.0180 0.9625 0.051 Uiso 1 1 calc R U . . .
Br14 Br 0.25112(8) 0.05143(3) 0.7025(7) 0.0526(7) Uani 1 1 d . . . . .
C14 C 0.1988(8) 0.0375(2) 0.762(6) 0.045(6) Uani 1 1 d . U . . .
C15 C 0.1569(7) 0.0425(2) 0.652(6) 0.041(5) Uani 1 1 d . U . . .
H15 H 0.1535 0.0530 0.5488 0.049 Uiso 1 1 calc R U . . .
C16 C 0.1195(7) 0.0321(2) 0.692(5) 0.039(5) Uani 1 1 d . U . . .
H16 H 0.0907 0.0357 0.6257 0.047 Uiso 1 1 calc R U . . .
Br21 Br 0.18420(8) 0.08511(2) 0.1299(6) 0.0459(6) Uani 1 1 d . . . . .
C21 C 0.1358(7) 0.0993(2) 0.261(5) 0.032(4) Uani 1 1 d . U . . .
Br22 Br 0.07490(8) 0.07302(3) 0.0375(6) 0.0461(6) Uani 1 1 d . . . . .
C22 C 0.0889(7) 0.0944(2) 0.218(5) 0.029(4) Uani 1 1 d . U . . .
C23 C 0.0558(7) 0.1054(2) 0.310(5) 0.031(4) Uani 1 1 d . U . . .
H23 H 0.0256 0.1025 0.2731 0.037 Uiso 1 1 calc R U . . .
Br24 Br 0.01798(8) 0.13502(3) 0.5871(6) 0.0437(6) Uani 1 1 d . . . . .
C24 C 0.0655(7) 0.1207(2) 0.454(5) 0.036(5) Uani 1 1 d . U . . .
C25 C 0.1097(7) 0.1255(2) 0.500(5) 0.038(5) Uani 1 1 d . U . . .
H25 H 0.1165 0.1360 0.5949 0.046 Uiso 1 1 calc R U . . .
C26 C 0.1444(7) 0.1145(2) 0.403(5) 0.040(5) Uani 1 1 d . U . . .
H26 H 0.1745 0.1178 0.4359 0.048 Uiso 1 1 calc R U . . .
Br31 Br 0.33683(8) 0.08126(3) 0.3870(7) 0.0460(6) Uani 1 1 d . . . . .
C31 C 0.3840(7) 0.0674(2) 0.205(5) 0.032(5) Uani 1 1 d . U . . .
Br32 Br 0.44345(8) 0.09601(2) 0.2855(6) 0.0458(6) Uani 1 1 d . . . . .
C32 C 0.4261(6) 0.0739(2) 0.166(5) 0.029(4) Uani 1 1 d . U . . .
C33 C 0.4616(7) 0.0636(2) 0.021(5) 0.040(5) Uani 1 1 d . U . . .
H33 H 0.4907 0.0678 -0.0170 0.049 Uiso 1 1 calc R U . . .
Br34 Br 0.49663(8) 0.03306(3) -0.2411(6) 0.0460(6) Uani 1 1 d . . . . .
C34 C 0.4501(7) 0.0471(2) -0.058(5) 0.032(4) Uani 1 1 d . U . . .
C35 C 0.4075(7) 0.0407(2) -0.021(5) 0.037(5) Uani 1 1 d . U . . .
H35 H 0.4007 0.0297 -0.0859 0.045 Uiso 1 1 calc R U . . .
C36 C 0.3746(7) 0.0511(2) 0.116(5) 0.041(5) Uani 1 1 d . U . . .
H36 H 0.3453 0.0470 0.1479 0.049 Uiso 1 1 calc R U . . .

loop_
_atom_site_aniso_label
_atom_site_aniso_U_11
_atom_site_aniso_U_22
_atom_site_aniso_U_33
_atom_site_aniso_U_23
_atom_site_aniso_U_13
_atom_site_aniso_U_12
Br11 0.0391(14) 0.0330(11) 0.0744(18) -0.0047(13) 0.0067(14) -0.0030(10)
C11 0.036(9) 0.024(8) 0.052(14) -0.007(9) 0.007(11) -0.003(8)
Br12 0.0529(15) 0.0316(11) 0.0645(17) 0.0127(12) 0.0019(14) 0.0035(11)
C12 0.039(10) 0.025(8) 0.015(9) 0.003(8) 0.008(8) 0.006(7)
C13 0.042(10) 0.030(9) 0.054(14) 0.001(10) -0.001(12) 0.002(8)
Br14 0.0436(14) 0.0359(12) 0.0783(19) 0.0032(12) 0.0101(14) -0.0043(11)
C14 0.039(10) 0.027(9) 0.069(17) -0.001(10) 0.007(12) -0.006(9)
C15 0.046(10) 0.025(8) 0.053(11) 0.008(8) 0.005(10) 0.005(7)
C16 0.040(10) 0.032(10) 0.046(15) -0.004(9) -0.016(11) 0.005(8)
Br21 0.0412(14) 0.0337(11) 0.0628(16) 0.0042(12) 0.0098(13) 0.0065(10)
C21 0.036(6) 0.030(6) 0.031(7) 0.008(5) 0.008(6) -0.003(5)
Br22 0.0530(16) 0.0300(11) 0.0553(16) -0.0098(11) 0.0023(13) -0.0030(11)
C22 0.042(10) 0.018(8) 0.027(11) 0.004(8) 0.008(9) -0.004(7)
C23 0.039(9) 0.023(8) 0.030(11) 0.007(8) 0.007(10) -0.001(7)
Br24 0.0423(14) 0.0349(11) 0.0538(14) -0.0081(11) 0.0046(13) 0.0024(10)
C24 0.030(9) 0.026(9) 0.050(15) -0.001(9) 0.003(10) 0.001(8)
C25 0.032(10) 0.033(10) 0.050(15) 0.000(9) 0.014(11) -0.010(8)
C26 0.029(8) 0.041(8) 0.049(11) 0.001(8) -0.020(8) 0.005(7)
Br31 0.0424(14) 0.0361(11) 0.0596(16) 0.0011(12) 0.0087(13) 0.0047(11)
C31 0.030(9) 0.022(8) 0.044(13) 0.001(9) -0.006(10) 0.000(8)
Br32 0.0463(15) 0.0296(11) 0.0614(17) -0.0122(11) -0.0023(13) -0.0025(10)
C32 0.029(8) 0.021(7) 0.037(10) -0.008(8) -0.016(8) 0.001(6)
C33 0.039(11) 0.037(10) 0.045(14) -0.012(10) 0.002(11) 0.001(8)
Br34 0.0436(14) 0.0353(11) 0.0592(16) -0.0085(11) -0.0050(12) 0.0087(11)
C34 0.035(9) 0.022(8) 0.040(12) 0.000(8) 0.000(9) 0.015(8)
C35 0.045(9) 0.020(8) 0.046(11) 0.011(8) -0.005(9) 0.006(6)
C36 0.038(9) 0.033(8) 0.051(11) -0.003(9) 0.012(9) -0.014(7)

loop_
_atom_type_symbol
_atom_type_description
_atom_type_scat_dispersion_real
_atom_type_scat_dispersion_imag
_atom_type_scat_source
C C 0.0033 0.0016 'International Tables Vol C Tables 4.2.6.8 and 6.1.1.4'
H H 0.0000 0.0000 'International Tables Vol C Tables 4.2.6.8 and 6.1.1.4'
Br Br -0.2901 2.4595 'International Tables Vol C Tables 4.2.6.8 and 6.1.1.4'

loop_
_geom_angle_atom_site_label_1
_geom_angle_atom_site_label_2
_geom_angle_atom_site_label_3
_geom_angle
_geom_angle_site_symmetry_1
_geom_angle_site_symmetry_3
_geom_angle_publ_flag
C12 C11 C16 119.5(18) . . ?
C12 C11 Br11 123.7(15) . . ?
C16 C11 Br11 116.8(15) . . ?
C11 C12 C13 121.1(17) . . ?
C11 C12 Br12 121.6(15) . . ?
C13 C12 Br12 117.1(15) . . ?
C14 C13 C12 118.8(19) . . ?
C14 C13 H13 120.6 . . ?
C12 C13 H13 120.6 . . ?
C15 C14 C13 120.9(19) . . ?
C15 C14 Br14 121.2(16) . . ?
C13 C14 Br14 117.7(16) . . ?
C14 C15 C16 120.3(19) . . ?
C14 C15 H15 119.8 . . ?
C16 C15 H15 119.8 . . ?
C15 C16 C11 119.3(19) . . ?
C15 C16 H16 120.4 . . ?
C11 C16 H16 120.4 . . ?
C26 C21 C22 118.0(18) . . ?
C26 C21 Br21 120.3(15) . . ?
C22 C21 Br21 121.7(14) . . ?
C23 C22 C21 118.6(17) . . ?
C23 C22 Br22 121.6(16) . . ?
C21 C22 Br22 119.8(14) . . ?
C22 C23 C24 122.2(19) . . ?
C22 C23 H23 118.9 . . ?
C24 C23 H23 118.9 . . ?
C25 C24 C23 120.1(19) . . ?
C25 C24 Br24 120.0(15) . . ?
C23 C24 Br24 119.9(15) . . ?
C24 C25 C26 118.8(19) . . ?
C24 C25 H25 120.6 . . ?
C26 C25 H25 120.6 . . ?
C21 C26 C25 122.2(19) . . ?
C21 C26 H26 118.9 . . ?
C25 C26 H26 118.9 . . ?
C32 C31 C36 121.0(19) . . ?
C32 C31 Br31 119.5(14) . . ?
C36 C31 Br31 119.4(15) . . ?
C31 C32 C33 119.6(17) . . ?
C31 C32 Br32 124.9(15) . . ?
C33 C32 Br32 115.5(14) . . ?
C34 C33 C32 116.6(19) . . ?
C34 C33 H33 121.7 . . ?
C32 C33 H33 121.7 . . ?
C35 C34 C33 123.7(18) . . ?
C35 C34 Br34 118.7(14) . . ?
C33 C34 Br34 117.5(15) . . ?
C34 C35 C36 117.4(18) . . ?
C34 C35 H35 121.3 . . ?
C36 C35 H35 121.3 . . ?
C31 C36 C35 121.6(19) . . ?
C31 C36 H36 119.2 . . ?
C35 C36 H36 119.2 . . ?

loop_
_geom_bond_atom_site_label_1
_geom_bond_atom_site_label_2
_geom_bond_distance
_geom_bond_site_symmetry_2
_geom_bond_publ_flag
Br11 C11 1.861(19) . ?
C11 C12 1.36(3) . ?
C11 C16 1.42(2) . ?
Br12 C12 1.882(17) . ?
C12 C13 1.40(3) . ?
C13 C14 1.39(2) . ?
C13 H13 0.9300 . ?
Br14 C14 1.91(2) . ?
C14 C15 1.36(3) . ?
C15 C16 1.38(3) . ?
C15 H15 0.9300 . ?
C16 H16 0.9300 . ?
Br21 C21 1.887(19) . ?
C21 C26 1.35(2) . ?
C21 C22 1.44(3) . ?
Br22 C22 1.882(17) . ?
C22 C23 1.35(2) . ?
C23 C24 1.37(2) . ?
C23 H23 0.9300 . ?
Br24 C24 1.875(19) . ?
C24 C25 1.37(3) . ?
C25 C26 1.40(2) . ?
C25 H25 0.9300 . ?
C26 H26 0.9300 . ?
Br31 C31 1.908(19) . ?
C31 C32 1.35(2) . ?
C31 C36 1.37(2) . ?
Br32 C32 1.885(17) . ?
C32 C33 1.44(2) . ?
C33 C34 1.38(2) . ?
C33 H33 0.9300 . ?
Br34 C34 1.910(18) . ?
C34 C35 1.36(3) . ?
C35 C36 1.38(3) . ?
C35 H35 0.9300 . ?
C36 H36 0.9300 . ?

loop_
_geom_hbond_atom_site_label_D
_geom_hbond_atom_site_label_H
_geom_hbond_atom_site_label_A
_geom_hbond_distance_DH
_geom_hbond_distance_HA
_geom_hbond_distance_DA
_geom_hbond_angle_DHA
_geom_hbond_site_symmetry_A
C13 H13 Br12 0.93 3.01 3.71(2) 133 10_554
C33 H33 Br22 0.93 3.07 3.92(2) 152 9_554
C35 H35 Br12 0.93 3.05 3.78(2) 137 10_553

loop_
_geom_torsion_atom_site_label_1
_geom_torsion_atom_site_label_2
_geom_torsion_atom_site_label_3
_geom_torsion_atom_site_label_4
_geom_torsion
_geom_torsion_site_symmetry_1
_geom_torsion_site_symmetry_2
_geom_torsion_site_symmetry_3
_geom_torsion_site_symmetry_4
_geom_torsion_publ_flag
C16 C11 C12 C13 2(3) . . . . ?
Br11 C11 C12 C13 -179.5(15) . . . . ?
C16 C11 C12 Br12 -174.5(15) . . . . ?
Br11 C11 C12 Br12 4(3) . . . . ?
C11 C12 C13 C14 0(3) . . . . ?
Br12 C12 C13 C14 176.0(16) . . . . ?
C12 C13 C14 C15 -3(3) . . . . ?
C12 C13 C14 Br14 -177.7(15) . . . . ?
C13 C14 C15 C16 4(4) . . . . ?
Br14 C14 C15 C16 179.0(16) . . . . ?
C14 C15 C16 C11 -3(3) . . . . ?
C12 C11 C16 C15 0(3) . . . . ?
Br11 C11 C16 C15 -179.1(16) . . . . ?
C26 C21 C22 C23 2(3) . . . . ?
Br21 C21 C22 C23 -178.3(14) . . . . ?
C26 C21 C22 Br22 -177.8(14) . . . . ?
Br21 C21 C22 Br22 2(2) . . . . ?
C21 C22 C23 C24 -3(3) . . . . ?
Br22 C22 C23 C24 177.3(15) . . . . ?
C22 C23 C24 C25 2(3) . . . . ?
C22 C23 C24 Br24 -178.1(15) . . . . ?
C23 C24 C25 C26 -1(3) . . . . ?
Br24 C24 C25 C26 179.3(16) . . . . ?
C22 C21 C26 C25 -1(3) . . . . ?
Br21 C21 C26 C25 179.3(17) . . . . ?
C24 C25 C26 C21 1(3) . . . . ?
C36 C31 C32 C33 1(3) . . . . ?
Br31 C31 C32 C33 -178.5(15) . . . . ?
C36 C31 C32 Br32 -179.1(16) . . . . ?
Br31 C31 C32 Br32 1(3) . . . . ?
C31 C32 C33 C34 -2(3) . . . . ?
Br32 C32 C33 C34 177.9(15) . . . . ?
C32 C33 C34 C35 3(3) . . . . ?
C32 C33 C34 Br34 -178.7(14) . . . . ?
C33 C34 C35 C36 -3(3) . . . . ?
Br34 C34 C35 C36 179.3(15) . . . . ?
C32 C31 C36 C35 -1(3) . . . . ?
Br31 C31 C36 C35 179.1(16) . . . . ?
C34 C35 C36 C31 1(3) . . . . ?

_cod_database_fobs_code 2108851
